data_4000295
_journal_name_full 'Chemistry of Materials'
_journal_paper_doi 10.1021/cm0340532
_journal_year 2003
_chemical_formula_sum 'C20 H20.6 N2 O6.3'
_chemical_formula_weight 389.78
_space_group_IT_number 33
_symmetry_cell_setting orthorhombic
_symmetry_space_group_name_Hall 'P 2c -2n'
_symmetry_space_group_name_H-M 'P n a 21'
_atom_sites_solution_hydrogens geom
_atom_sites_solution_primary direct
_atom_sites_solution_secondary difmap
_cell_angle_alpha 90.00
_cell_angle_beta 90.00
_cell_angle_gamma 90.00
_cell_formula_units_Z 4
_cell_length_a 6.5798(10)
_cell_length_b 16.699(2)
_cell_length_c 17.630(3)
_cell_measurement_reflns_used 2422
_cell_measurement_temperature 100(2)
_cell_measurement_theta_max 24.68
_cell_measurement_theta_min 2.31
_cell_volume 1937.2(5)
_diffrn_ambient_temperature 100(2)
_diffrn_detector_area_resol_mean ?
_diffrn_measurement_device_type 'CCD area detector'
_diffrn_measurement_method 'phi and omega scans'
_diffrn_radiation_monochromator graphite
_diffrn_radiation_source 'fine-focus sealed tube'
_diffrn_radiation_type MoK\a
_diffrn_radiation_wavelength 0.71073
_diffrn_reflns_av_R_equivalents 0.0646
_diffrn_reflns_av_sigmaI/netI 0.0792
_diffrn_reflns_limit_h_max 7
_diffrn_reflns_limit_h_min -7
_diffrn_reflns_limit_k_max 19
_diffrn_reflns_limit_k_min -19
_diffrn_reflns_limit_l_max 20
_diffrn_reflns_limit_l_min -17
_diffrn_reflns_number 8922
_diffrn_reflns_theta_max 24.77
_diffrn_reflns_theta_min 1.68
_diffrn_standards_decay_% 0
_diffrn_standards_interval_count ?
_diffrn_standards_interval_time ?
_diffrn_standards_number ?
_exptl_absorpt_coefficient_mu 0.101
_exptl_absorpt_correction_T_max 0.9960
_exptl_absorpt_correction_T_min 0.9821
_exptl_absorpt_correction_type multi-scan
_exptl_absorpt_process_details 'Sadabs (Bruker)'
_exptl_crystal_colour light
_exptl_crystal_density_diffrn 1.336
_exptl_crystal_density_meas 0
_exptl_crystal_density_method 'not measured'
_exptl_crystal_description prism
_exptl_crystal_F_000 820
_exptl_crystal_size_max 0.18
_exptl_crystal_size_mid 0.04
_exptl_crystal_size_min 0.04
_refine_ls_abs_structure_details 'Flack H D (1983), Acta Cryst. A39, 876-881'
_refine_ls_abs_structure_Flack 0.5(17)
_refine_ls_extinction_coef ?
_refine_ls_extinction_method none
_refine_ls_goodness_of_fit_ref 1.051
_refine_ls_hydrogen_treatment mixed
_refine_ls_matrix_type full
_refine_ls_number_parameters 267
_refine_ls_number_reflns 3040
_refine_ls_number_restraints 1
_refine_ls_restrained_S_all 1.051
_refine_ls_R_factor_all 0.0982
_refine_ls_R_factor_gt 0.0468
_refine_ls_shift/su_max 0.000
_refine_ls_shift/su_mean 0.000
_refine_ls_structure_factor_coef Fsqd
_refine_ls_weighting_details 'calc w=1/[\s^2^(Fo^2^)+(0.0476P)^2^+0.2790P] where P=(Fo^2^+2Fc^2^)/3'
_refine_ls_weighting_scheme calc
_refine_ls_wR_factor_gt 0.0945
_refine_ls_wR_factor_ref 0.1159
_reflns_number_gt 2052
_reflns_number_total 3040
_reflns_threshold_expression >2sigma(I)
_cod_depositor_comments
;
The following automatic conversions were performed:
'_symmetry_cell_setting' value 'Orthorhombic' changed to 'orthorhombic'
according to '/home/saulius/struct/CIF-dictionaries/cif_core.dic'
dictionary named 'cif_core.dic' version 2.4.1 from 2010-06-29.

Automatic conversion script
Id: cif_fix_enum 1527 2010-12-29 10:47:43Z saulius 
;
_cod_original_sg_symbol_H-M Pna2(1)
_cod_original_formula_sum 'C20 H20.60 N2 O6.30'
_cod_database_code 4000295

loop_
_symmetry_equiv_pos_as_xyz
'x, y, z'
'-x, -y, z+1/2'
'x+1/2, -y+1/2, z'
'-x+1/2, y+1/2, z+1/2'

loop_
_atom_site_label
_atom_site_type_symbol
_atom_site_fract_x
_atom_site_fract_y
_atom_site_fract_z
_atom_site_U_iso_or_equiv
_atom_site_adp_type
_atom_site_occupancy
_atom_site_symmetry_multiplicity
_atom_site_calc_flag
_atom_site_refinement_flags
_atom_site_disorder_assembly
_atom_site_disorder_group
N1 N 0.8992(5) 0.31917(19) 0.38213(18) 0.0190(8) Uani 1 1 d . . .
N2 N 0.8815(5) 0.3050(2) 0.45682(19) 0.0198(7) Uani 1 1 d . . .
O1 O 0.9527(4) 0.19198(15) 0.17877(16) 0.0262(7) Uani 1 1 d . . .
O2 O 0.9560(5) 0.31261(16) 0.12224(16) 0.0281(7) Uani 1 1 d . . .
O3 O 1.1291(5) 0.46976(15) 0.19907(16) 0.0314(7) Uani 1 1 d . . .
O4 O 0.7891(5) 0.48427(15) 0.18983(17) 0.0308(7) Uani 1 1 d . . .
O5 O 0.9432(4) 0.53103(14) 0.35010(15) 0.0252(7) Uani 1 1 d . . .
O6 O 0.8379(4) 0.47376(16) 0.46042(16) 0.0294(7) Uani 1 1 d . . .
C1 C 0.8745(6) 0.2270(2) 0.4753(2) 0.0204(10) Uani 1 1 d . . .
C2 C 0.8542(7) 0.2102(3) 0.5549(3) 0.0303(11) Uani 1 1 d . . .
H2 H 0.8511 0.2522 0.5912 0.036 Uiso 1 1 calc R . .
C3 C 0.8396(7) 0.1323(3) 0.5769(3) 0.0320(12) Uani 1 1 d . . .
H3 H 0.8269 0.1202 0.6293 0.038 Uiso 1 1 calc R . .
C4 C 0.8428(7) 0.0686(3) 0.5234(3) 0.0335(12) Uani 1 1 d . . .
H4 H 0.8277 0.0152 0.5410 0.040 Uiso 1 1 calc R . .
C5 C 0.8664(6) 0.0816(2) 0.4489(3) 0.0291(11) Uani 1 1 d . . .
H5 H 0.8721 0.0379 0.4144 0.035 Uiso 1 1 calc R . .
C6 C 0.8833(6) 0.1632(2) 0.4216(3) 0.0223(10) Uani 1 1 d . . .
C7 C 0.9060(6) 0.1814(2) 0.3457(3) 0.0233(10) Uani 1 1 d . . .
H7 H 0.9158 0.1401 0.3088 0.028 Uiso 1 1 calc R . .
C8 C 0.9142(6) 0.2618(2) 0.3243(2) 0.0195(9) Uani 1 1 d . . .
C9 C 0.9328(6) 0.3039(2) 0.2553(2) 0.0190(9) Uani 1 1 d . . .
C10 C 0.9499(6) 0.2724(2) 0.1790(3) 0.0217(9) Uani 1 1 d . . .
C11 C 0.9598(7) 0.1540(2) 0.1040(2) 0.0299(11) Uani 1 1 d . . .
H11A H 1.0737 0.1761 0.0749 0.045 Uiso 1 1 calc R . .
H11B H 0.8323 0.1644 0.0770 0.045 Uiso 1 1 calc R . .
H11C H 0.9782 0.0961 0.1101 0.045 Uiso 1 1 calc R . .
C12 C 0.9299(6) 0.3857(2) 0.2728(2) 0.0203(10) Uani 1 1 d . . .
C13 C 0.9362(7) 0.4515(2) 0.2159(2) 0.0223(10) Uani 1 1 d . . .
C14 C 1.1533(9) 0.5307(3) 0.1401(3) 0.0474(15) Uani 1 1 d . . .
H14A H 1.0835 0.5799 0.1555 0.071 Uiso 1 1 calc R . .
H14B H 1.0945 0.5111 0.0925 0.071 Uiso 1 1 calc R . .
H14C H 1.2982 0.5419 0.1326 0.071 Uiso 1 1 calc R . .
C15 C 0.9074(6) 0.3957(2) 0.3508(2) 0.0197(10) Uani 1 1 d . . .
C16 C 0.8920(6) 0.4694(2) 0.3953(2) 0.0229(10) Uani 1 1 d . . .
C17 C 0.9163(8) 0.6147(2) 0.3777(3) 0.0358(12) Uani 1 1 d . . .
C18 C 0.9748(9) 0.6626(2) 0.3074(3) 0.0513(15) Uani 1 1 d . . .
H18A H 0.8786 0.6511 0.2664 0.077 Uiso 1 1 calc R . .
H18B H 1.1123 0.6477 0.2914 0.077 Uiso 1 1 calc R . .
H18C H 0.9711 0.7199 0.3192 0.077 Uiso 1 1 calc R . .
C19 C 1.0622(9) 0.6302(3) 0.4427(3) 0.0567(17) Uani 1 1 d . . .
H19A H 1.2008 0.6170 0.4267 0.085 Uiso 1 1 calc R . .
H19B H 1.0243 0.5968 0.4862 0.085 Uiso 1 1 calc R . .
H19C H 1.0555 0.6868 0.4572 0.085 Uiso 1 1 calc R . .
C20 C 0.6950(9) 0.6279(3) 0.3982(3) 0.0573(17) Uani 1 1 d . . .
H20A H 0.6601 0.5950 0.4424 0.086 Uiso 1 1 calc R . .
H20B H 0.6089 0.6126 0.3552 0.086 Uiso 1 1 calc R . .
H20C H 0.6731 0.6845 0.4102 0.086 Uiso 1 1 calc R . .
O1W O 0.448(2) 0.5163(8) 0.2881(7) 0.061(4) Uani 0.30 1 d P . .

loop_
_atom_site_aniso_label
_atom_site_aniso_U_11
_atom_site_aniso_U_22
_atom_site_aniso_U_33
_atom_site_aniso_U_23
_atom_site_aniso_U_13
_atom_site_aniso_U_12
N1 0.019(2) 0.023(2) 0.0150(19) 0.0021(15) 0.0000(15) 0.0011(15)
N2 0.0178(19) 0.0235(18) 0.0180(19) 0.0070(16) -0.0003(15) -0.0019(15)
O1 0.0360(17) 0.0214(15) 0.0211(16) -0.0050(13) 0.0003(14) 0.0009(14)
O2 0.0394(19) 0.0242(16) 0.0206(18) -0.0003(15) 0.0022(14) -0.0019(14)
O3 0.0420(19) 0.0209(15) 0.0313(18) 0.0058(14) 0.0115(14) -0.0098(13)
O4 0.044(2) 0.0243(15) 0.0244(17) 0.0062(14) -0.0052(15) 0.0036(14)
O5 0.0401(19) 0.0130(13) 0.0226(16) -0.0023(12) 0.0023(14) -0.0017(13)
O6 0.0401(19) 0.0288(16) 0.0194(18) -0.0012(14) 0.0033(15) 0.0027(14)
C1 0.011(2) 0.027(2) 0.024(3) 0.0070(19) -0.0017(18) 0.0014(18)
C2 0.028(3) 0.037(3) 0.026(3) 0.009(2) -0.001(2) 0.002(2)
C3 0.033(3) 0.034(3) 0.029(3) 0.011(2) 0.001(2) 0.001(2)
C4 0.034(3) 0.025(2) 0.042(3) 0.018(2) -0.006(2) 0.001(2)
C5 0.026(3) 0.018(2) 0.043(3) 0.009(2) 0.000(2) 0.0008(19)
C6 0.019(2) 0.021(2) 0.028(3) 0.011(2) -0.0019(19) -0.0007(18)
C7 0.014(2) 0.019(2) 0.038(3) 0.003(2) -0.0030(19) 0.0009(18)
C8 0.014(2) 0.016(2) 0.028(2) 0.0034(19) -0.0034(18) 0.0008(17)
C9 0.017(2) 0.020(2) 0.019(2) 0.003(2) -0.0008(17) -0.0002(18)
C10 0.017(2) 0.021(2) 0.027(2) -0.002(2) 0.0000(19) 0.0009(19)
C11 0.038(3) 0.032(3) 0.019(3) -0.011(2) 0.003(2) 0.001(2)
C12 0.015(2) 0.020(2) 0.026(3) 0.0002(18) -0.0018(18) -0.0015(18)
C13 0.030(3) 0.019(2) 0.018(2) -0.0033(17) 0.001(2) -0.003(2)
C14 0.076(4) 0.025(3) 0.042(3) 0.011(2) 0.033(3) -0.009(3)
C15 0.024(3) 0.0130(19) 0.022(2) 0.0051(17) -0.0026(18) -0.0008(17)
C16 0.023(2) 0.024(2) 0.022(3) 0.0013(19) -0.0019(19) -0.0034(19)
C17 0.070(4) 0.013(2) 0.025(3) -0.0006(19) 0.000(2) 0.000(2)
C18 0.097(5) 0.017(2) 0.039(3) 0.001(2) -0.005(3) -0.004(3)
C19 0.112(5) 0.028(3) 0.031(3) 0.003(2) -0.016(3) -0.024(3)
C20 0.089(5) 0.035(3) 0.048(4) 0.001(2) 0.007(3) 0.032(3)
O1W 0.059(9) 0.077(9) 0.048(8) 0.008(7) -0.003(6) -0.009(7)
